data_1541784
loop_
_publ_author_name
'Lazarini, F.'
'Leban, I.'

_publ_section_title
;
 Dicesium bismuth nitrate hydrate, Cs2 Bi (N O3)5 * H2 O
;
_journal_coden_ASTM CSCMCS
_journal_name_full 'Crystal Structure Communications'
_journal_page_first 653
_journal_page_last 657
_journal_volume 11
_journal_year 1982
_chemical_formula_structural 'Cs2 Bi (N O3)5 H2 O'
_chemical_formula_sum 'Bi Cs2 H2 N5 O16'
_chemical_name_systematic 'dicesium bismuth nitrate hydrate'
_space_group_IT_number 33
_symmetry_space_group_name_Hall 'P -2ac -2n'
_symmetry_space_group_name_H-M 'P n 21 a'
_cell_angle_alpha 90
_cell_angle_beta 90
_cell_angle_gamma 90
_cell_formula_units_Z 4
_cell_length_a 26.433
_cell_length_b 7.139
_cell_length_c 8.044
_cell_volume 1517.945
_cod_data_source_file Lazarini_CSCMCS_1982_1384.cif
_cod_data_source_block H2Bi1Cs2N5O16
_cod_depositor_comments
;
 Marking attached hydrogen atoms and adding the systematic chemical name.

 Antanas Vaitkus,
 2018-01-15
;
_cod_original_cell_volume 1517.944
_cod_original_sg_symbol_Hall 'P 2c -2n (-x,z,y)'
_cod_original_formula_sum 'H2 Bi1 Cs2 N5 O16'
_cod_database_code 1541784

loop_
_symmetry_equiv_pos_as_xyz
x,y,z
-x,y+1/2,-z
-x+1/2,y+1/2,z+1/2
x+1/2,y,-z+1/2

loop_
_atom_site_label
_atom_site_type_symbol
_atom_site_fract_x
_atom_site_fract_y
_atom_site_fract_z
_atom_site_occupancy
_atom_site_attached_hydrogens
_atom_site_U_iso_or_equiv
Cs1 Cs+1 0.2866 0.5189 0.7265 1 0 0.0
Cs2 Cs+1 0.4576 -0.0103 0.764 1 0 0.0
Bi1 Bi+3 0.37834 0.2368 0.2766 1 0 0.0
N1 N+5 0.2774 0.5318 0.2586 1 0 0.0
N2 N+5 0.3991 0.4974 -0.0076 1 0 0.0
N3 N+5 0.4255 0.5161 0.4993 1 0 0.0
N4 N+5 0.4597 -0.0173 0.2236 1 0 0.0
N5 N+5 0.3342 0.0151 0.5715 1 0 0.0
O1 O-2 0.2905 0.3807 0.3156 1 0 0.0
O2 O-2 0.2475 0.64 0.3516 1 0 0.0
O3 O-2 0.2975 0.6232 0.1469 1 0 0.0
O4 O-2 0.3745 0.3499 -0.0389 1 0 0.0
O5 O-2 0.3967 0.6421 -0.1151 1 0 0.0
O6 O-2 0.4157 0.527 0.1341 1 0 0.0
O7 O-2 0.4456 0.3618 0.4399 1 0 0.0
O8 O-2 0.3806 0.5467 0.4659 1 0 0.0
O9 O-2 0.4549 0.6357 0.5659 1 0 0.0
O10 O-2 0.4303 -0.0334 0.3295 1 0 0.0
O11 O-2 0.4561 0.1424 0.1377 1 0 0.0
O12 O-2 0.4928 -0.1086 0.1822 1 0 0.0
O13 O-2 0.316 -0.0239 0.4377 1 0 0.0
O14 O-2 0.3644 0.1683 0.5701 1 0 0.0
O15 O-2 0.335 -0.0708 0.6915 1 0 0.0
O16 O-2 0.3397 -0.0081 0.0815 1 2 0.0
